data_2239537
loop_
_publ_author_name
'Moreno-Fuquen, Rodolfo'
'Valencia, Leidy'
'Ellena, Javier'

_publ_section_title
;
 2-[(1-Oxidopyridin-4-yl)sulfanyl]benzoic acid
;
_journal_coeditor_code LH5700
_journal_issue 6
_journal_name_full 'Acta Crystallographica Section E'
_journal_page_first o644
_journal_paper_doi 10.1107/S1600536814009854
_journal_volume 70
_journal_year 2014
_chemical_formula_iupac 'C12 H9 N O3 S'
_chemical_formula_moiety 'C12 H9 N O3 S'
_chemical_formula_sum 'C12 H9 N O3 S'
_chemical_formula_weight 247.26
_chemical_melting_point 505.0(10)
_chemical_name_common
;
4-[(2-Carboxyphenyl)sulfanyl]pyridine <i>N</i>-oxide
;
_chemical_name_systematic
;
2-[(1-Oxidopyridin-4-yl)sulfanyl]benzoic acid
;
_space_group_IT_number 14
_symmetry_cell_setting monoclinic
_symmetry_space_group_name_Hall '-P 2ybc'
_symmetry_space_group_name_H-M 'P 1 21/c 1'
_atom_sites_solution_hydrogens geom
_atom_sites_solution_primary direct
_atom_sites_solution_secondary difmap
_audit_creation_method SHELXL-97
_cell_angle_alpha 90.00
_cell_angle_beta 111.348(4)
_cell_angle_gamma 90.00
_cell_formula_units_Z 4
_cell_length_a 8.9894(8)
_cell_length_b 5.7373(3)
_cell_length_c 22.5855(18)
_cell_measurement_reflns_used 3414
_cell_measurement_temperature 295
_cell_measurement_theta_max 27.485
_cell_measurement_theta_min 2.910
_cell_volume 1084.92(14)
_computing_cell_refinement 'SCALEPACK (Otwinowski & Minor, 1997)'
_computing_data_collection 'COLLECT (Hooft, 2004)'
_computing_data_reduction 'DENZO and SCALEPACK (Otwinowski & Minor, 1997)'
_computing_molecular_graphics 'ORTEP-3 for Windows (Farrugia, 2012) and Mercury (Macrae <i>et al.</i>, 2006)'
_computing_publication_material 'WinGX (Farrugia, 2012)'
_computing_structure_refinement 'SHELXL97 (Sheldrick, 2008)'
_computing_structure_solution 'SHELXS97 (Sheldrick, 2008)'
_diffrn_ambient_temperature 295
_diffrn_measured_fraction_theta_full 0.982
_diffrn_measured_fraction_theta_max 0.982
_diffrn_measurement_device '95mm CCD camera on \k-goniostat'
_diffrn_measurement_device_type 'Bruker--Nonius KappaCCD'
_diffrn_measurement_method 'CCD rotation images, thick slices'
_diffrn_radiation_monochromator graphite
_diffrn_radiation_source 'fine-focus sealed tube'
_diffrn_radiation_type MoK\a
_diffrn_radiation_wavelength 0.71073
_diffrn_reflns_av_R_equivalents 0.0632
_diffrn_reflns_av_sigmaI/netI 0.0931
_diffrn_reflns_limit_h_max 8
_diffrn_reflns_limit_h_min -11
_diffrn_reflns_limit_k_max 7
_diffrn_reflns_limit_k_min -6
_diffrn_reflns_limit_l_max 25
_diffrn_reflns_limit_l_min -29
_diffrn_reflns_number 7031
_diffrn_reflns_theta_full 27.47
_diffrn_reflns_theta_max 27.47
_diffrn_reflns_theta_min 3.62
_diffrn_standards_decay_% 0
_diffrn_standards_interval_time 0
_diffrn_standards_number 0
_exptl_absorpt_coefficient_mu 0.292
_exptl_absorpt_correction_T_max 0.9658
_exptl_absorpt_correction_T_min 0.9439
_exptl_absorpt_correction_type multi-scan
_exptl_absorpt_process_details '(SADABS; Sheldrick, 2002)'
_exptl_crystal_colour pale-yellow
_exptl_crystal_density_diffrn 1.514
_exptl_crystal_density_method 'not measured'
_exptl_crystal_description block
_exptl_crystal_F_000 512
_exptl_crystal_size_max 0.385
_exptl_crystal_size_mid 0.091
_exptl_crystal_size_min 0.076
_refine_diff_density_max 0.222
_refine_diff_density_min -0.269
_refine_ls_extinction_method none
_refine_ls_goodness_of_fit_ref 0.962
_refine_ls_hydrogen_treatment constr
_refine_ls_matrix_type full
_refine_ls_number_parameters 154
_refine_ls_number_reflns 2439
_refine_ls_number_restraints 0
_refine_ls_restrained_S_all 0.962
_refine_ls_R_factor_all 0.1346
_refine_ls_R_factor_gt 0.0478
_refine_ls_shift/su_max 0.000
_refine_ls_shift/su_mean 0.000
_refine_ls_structure_factor_coef Fsqd
_refine_ls_weighting_details 'calc w=1/[\s^2^(Fo^2^)+(0.0604P)^2^+0.0000P] where P=(Fo^2^+2Fc^2^)/3'
_refine_ls_weighting_scheme calc
_refine_ls_wR_factor_gt 0.0997
_refine_ls_wR_factor_ref 0.1322
_reflns_number_gt 1209
_reflns_number_total 2439
_reflns_threshold_expression I>2\s(I)
_cod_data_source_file lh5700sup1.cif
_cod_data_source_block I
_cod_original_sg_symbol_H-M 'P 21/c'
_cod_database_code 2239537
_cod_database_fobs_code 2239537

loop_
_symmetry_equiv_pos_as_xyz
'x, y, z'
'-x, y+1/2, -z+1/2'
'-x, -y, -z'
'x, -y-1/2, z-1/2'

loop_
_atom_site_type_symbol
_atom_site_label
_atom_site_fract_x
_atom_site_fract_y
_atom_site_fract_z
_atom_site_U_iso_or_equiv
_atom_site_adp_type
_atom_site_calc_flag
_atom_site_refinement_flags
_atom_site_occupancy
_atom_site_symmetry_multiplicity
S S1 0.36646(9) 0.99831(11) 0.85995(4) 0.0459(3) Uani d . 1 1
N N1 0.8447(3) 0.8084(4) 1.00615(11) 0.0418(6) Uani d . 1 1
O O3 0.9856(2) 0.7555(3) 1.05129(10) 0.0536(6) Uani d . 1 1
C C2 0.2227(3) 0.5798(4) 0.80591(13) 0.0404(7) Uani d . 1 1
C C8 0.5518(3) 0.9125(4) 0.91490(13) 0.0365(7) Uani d . 1 1
O O2 0.2993(3) 0.5340(3) 0.91821(10) 0.0550(6) Uani d . 1 1
C C9 0.6268(4) 1.0653(5) 0.96478(14) 0.0424(7) Uani d . 1 1
H H9 0.5781 1.2055 0.9678 0.051 Uiso calc R 1 1
C C3 0.3100(3) 0.7755(4) 0.80100(13) 0.0391(7) Uani d . 1 1
C C12 0.6304(4) 0.7070(4) 0.91254(13) 0.0436(7) Uani d . 1 1
H H12 0.5838 0.6015 0.8797 0.052 Uiso calc R 1 1
O O1 0.0548(3) 0.4332(4) 0.85447(10) 0.0701(7) Uani d . 1 1
H H1 0.0447 0.4003 0.8881 0.105 Uiso calc R 1 1
C C11 0.7762(4) 0.6582(5) 0.95814(13) 0.0436(7) Uani d . 1 1
H H11 0.8283 0.5202 0.9559 0.052 Uiso calc R 1 1
C C1 0.1974(4) 0.5164(4) 0.86591(14) 0.0412(7) Uani d . 1 1
C C10 0.7716(3) 1.0091(5) 1.00914(14) 0.0449(7) Uani d . 1 1
H H10 0.8208 1.1123 1.0423 0.054 Uiso calc R 1 1
C C7 0.1627(3) 0.4318(5) 0.75358(14) 0.0475(8) Uani d . 1 1
H H7 0.1032 0.3020 0.7559 0.057 Uiso calc R 1 1
C C4 0.3364(4) 0.8171(5) 0.74496(14) 0.0479(8) Uani d . 1 1
H H4 0.3944 0.9475 0.7417 0.058 Uiso calc R 1 1
C C6 0.1904(4) 0.4752(5) 0.69837(15) 0.0547(9) Uani d . 1 1
H H6 0.1501 0.3743 0.6640 0.066 Uiso calc R 1 1
C C5 0.2771(4) 0.6664(5) 0.69418(15) 0.0547(9) Uani d . 1 1
H H5 0.2961 0.6948 0.6570 0.066 Uiso calc R 1 1

loop_
_atom_site_aniso_label
_atom_site_aniso_U_11
_atom_site_aniso_U_22
_atom_site_aniso_U_33
_atom_site_aniso_U_12
_atom_site_aniso_U_13
_atom_site_aniso_U_23
S1 0.0487(5) 0.0341(4) 0.0473(5) 0.0058(3) 0.0083(4) -0.0015(3)
N1 0.0359(15) 0.0498(14) 0.0394(15) -0.0031(11) 0.0133(12) -0.0002(11)
O3 0.0345(12) 0.0743(13) 0.0455(13) -0.0009(10) 0.0070(10) 0.0051(10)
C2 0.0355(17) 0.0401(15) 0.0361(18) 0.0094(13) 0.0016(14) 0.0025(12)
C8 0.0408(17) 0.0326(14) 0.0384(17) -0.0036(12) 0.0170(14) 0.0023(11)
O2 0.0559(15) 0.0636(13) 0.0380(13) -0.0129(11) 0.0082(11) -0.0030(10)
C9 0.0426(19) 0.0406(15) 0.0464(19) -0.0015(13) 0.0192(16) -0.0058(13)
C3 0.0358(17) 0.0357(15) 0.0392(18) 0.0079(12) 0.0057(14) 0.0021(12)
C12 0.048(2) 0.0387(16) 0.0397(18) -0.0008(13) 0.0112(16) -0.0040(12)
O1 0.0446(15) 0.1016(18) 0.0569(16) -0.0104(13) 0.0099(12) 0.0222(12)
C11 0.0444(19) 0.0396(16) 0.0450(19) 0.0040(13) 0.0141(16) 0.0000(13)
C1 0.0393(19) 0.0321(14) 0.0475(19) 0.0039(13) 0.0103(15) 0.0017(12)
C10 0.0448(19) 0.0461(17) 0.0455(19) -0.0097(15) 0.0186(16) -0.0086(13)
C7 0.0404(19) 0.0429(16) 0.047(2) 0.0015(13) 0.0015(16) -0.0013(13)
C4 0.042(2) 0.0533(18) 0.044(2) 0.0037(14) 0.0105(16) 0.0047(14)
C6 0.053(2) 0.062(2) 0.039(2) 0.0083(16) 0.0039(16) -0.0118(15)
C5 0.057(2) 0.064(2) 0.041(2) 0.0121(17) 0.0157(17) 0.0040(15)

loop_
_atom_type_symbol
_atom_type_description
_atom_type_scat_dispersion_real
_atom_type_scat_dispersion_imag
_atom_type_scat_source
C C 0.0033 0.0016 'International Tables Vol C Tables 4.2.6.8 and 6.1.1.4'
H H 0.0000 0.0000 'International Tables Vol C Tables 4.2.6.8 and 6.1.1.4'
N N 0.0061 0.0033 'International Tables Vol C Tables 4.2.6.8 and 6.1.1.4'
O O 0.0106 0.0060 'International Tables Vol C Tables 4.2.6.8 and 6.1.1.4'
S S 0.1246 0.1234 'International Tables Vol C Tables 4.2.6.8 and 6.1.1.4'

loop_
_geom_angle_atom_site_label_1
_geom_angle_atom_site_label_2
_geom_angle_atom_site_label_3
_geom_angle
C8 S1 C3 105.49(12)
C10 N1 O3 120.1(2)
C10 N1 C11 120.2(3)
O3 N1 C11 119.7(2)
C7 C2 C3 118.5(3)
C7 C2 C1 118.7(3)
C3 C2 C1 122.8(2)
C12 C8 C9 117.6(3)
C12 C8 S1 125.5(2)
C9 C8 S1 116.9(2)
C10 C9 C8 119.9(3)
C10 C9 H9 120.1
C8 C9 H9 120.1
C4 C3 C2 119.8(2)
C4 C3 S1 117.4(2)
C2 C3 S1 122.2(2)
C11 C12 C8 120.5(3)
C11 C12 H12 119.8
C8 C12 H12 119.8
C1 O1 H1 109.5
N1 C11 C12 120.4(3)
N1 C11 H11 119.8
C12 C11 H11 119.8
O2 C1 O1 124.5(3)
O2 C1 C2 123.6(3)
O1 C1 C2 111.8(3)
N1 C10 C9 121.5(3)
N1 C10 H10 119.3
C9 C10 H10 119.3
C6 C7 C2 121.0(3)
C6 C7 H7 119.5
C2 C7 H7 119.5
C5 C4 C3 120.5(3)
C5 C4 H4 119.8
C3 C4 H4 119.8
C5 C6 C7 120.1(3)
C5 C6 H6 120.0
C7 C6 H6 120.0
C6 C5 C4 120.2(3)
C6 C5 H5 119.9
C4 C5 H5 119.9

loop_
_geom_bond_atom_site_label_1
_geom_bond_atom_site_label_2
_geom_bond_distance
S1 C8 1.747(3)
S1 C3 1.781(3)
N1 C10 1.339(3)
N1 O3 1.341(3)
N1 C11 1.346(3)
C2 C7 1.395(4)
C2 C3 1.397(4)
C2 C1 1.498(4)
C8 C12 1.385(4)
C8 C9 1.393(4)
O2 C1 1.207(3)
C9 C10 1.361(4)
C9 H9 0.9300
C3 C4 1.391(4)
C12 C11 1.369(4)
C12 H12 0.9300
O1 C1 1.302(3)
O1 H1 0.8200
C11 H11 0.9300
C10 H10 0.9300
C7 C6 1.380(4)
C7 H7 0.9300
C4 C5 1.379(4)
C4 H4 0.9300
C6 C5 1.369(4)
C6 H6 0.9300
C5 H5 0.9300

loop_
_geom_hbond_atom_site_label_D
_geom_hbond_atom_site_label_H
_geom_hbond_atom_site_label_A
_geom_hbond_site_symmetry_A
_geom_hbond_distance_DH
_geom_hbond_distance_HA
_geom_hbond_distance_DA
_geom_hbond_angle_DHA
C11 H11 O3 3_767 0.93 2.35 3.255(3) 164.0
O1 H1 O3 3_667 0.82 1.74 2.530(3) 162.0

loop_
_geom_torsion_atom_site_label_1
_geom_torsion_atom_site_label_2
_geom_torsion_atom_site_label_3
_geom_torsion_atom_site_label_4
_geom_torsion
C3 S1 C8 C12 -2.5(3)
C3 S1 C8 C9 176.8(2)
C12 C8 C9 C10 -0.5(4)
S1 C8 C9 C10 -179.9(2)
C7 C2 C3 C4 -0.6(4)
C1 C2 C3 C4 176.4(2)
C7 C2 C3 S1 170.4(2)
C1 C2 C3 S1 -12.5(4)
C8 S1 C3 C4 -99.3(2)
C8 S1 C3 C2 89.5(2)
C9 C8 C12 C11 0.3(4)
S1 C8 C12 C11 179.6(2)
C10 N1 C11 C12 -1.0(4)
O3 N1 C11 C12 178.4(2)
C8 C12 C11 N1 0.5(4)
C7 C2 C1 O2 137.2(3)
C3 C2 C1 O2 -39.8(4)
C7 C2 C1 O1 -40.6(3)
C3 C2 C1 O1 142.3(3)
O3 N1 C10 C9 -178.6(2)
C11 N1 C10 C9 0.8(4)
C8 C9 C10 N1 -0.1(4)
C3 C2 C7 C6 0.8(4)
C1 C2 C7 C6 -176.3(3)
C2 C3 C4 C5 -0.1(4)
S1 C3 C4 C5 -171.6(2)
C2 C7 C6 C5 -0.4(4)
C7 C6 C5 C4 -0.4(5)
C3 C4 C5 C6 0.6(5)
